data_4004045
loop_
_publ_author_name
'Walenszus, Francesco'
'Evans, Jack D.'
'Bon, Volodymyr'
'Schwotzer, Friedrich'
'Senkovska, Irena'
'Kaskel, Stefan'

_publ_section_title
;
 Integration of Fluorescent Functionality into Pressure-Amplifying
 Metal--Organic Frameworks
;
_journal_issue 20
_journal_name_full 'Chemistry of Materials'
_journal_page_first 7964
_journal_page_last 7971
_journal_paper_doi 10.1021/acs.chemmater.1c01804
_journal_volume 33
_journal_year 2021
_chemical_formula_sum 'C41 H18 Cu2 N2 O11'
_chemical_formula_weight 841.65
_space_group_crystal_system cubic
_space_group_IT_number 225
_space_group_name_Hall '-F 4 2 3'
_space_group_name_H-M_alt 'F m -3 m'
_atom_sites_solution_hydrogens geom
_audit_creation_method SHELXL-2018/3
_cell_angle_alpha 90
_cell_angle_beta 90
_cell_angle_gamma 90
_cell_formula_units_Z 24
_cell_length_a 46.140(5)
_cell_length_b 46.140(5)
_cell_length_c 46.140(5)
_cell_measurement_reflns_used 274
_cell_measurement_temperature 293(2)
_cell_measurement_theta_max 23.75
_cell_measurement_theta_min 2.84
_cell_volume 98227(18)
_computing_cell_refinement 'XDSAPP 2.0'
_computing_data_collection X-Cube
_computing_data_reduction 'XDSAPP 2.0'
_computing_structure_refinement 'SHELXL-2018/3 (Sheldrick, 2018)'
_computing_structure_solution 'SHELXT 2014/5 (Sheldrick, 2014)'
_diffrn_ambient_temperature 293(2)
_diffrn_measured_fraction_theta_full 1.000
_diffrn_measured_fraction_theta_max 0.999
_diffrn_measurement_device_type 'MX-225 CCD'
_diffrn_measurement_method '\D\f scans'
_diffrn_radiation_monochromator 'Si 111'
_diffrn_radiation_type synchrotron
_diffrn_radiation_wavelength 0.895
_diffrn_reflns_av_R_equivalents 0.0891
_diffrn_reflns_av_unetI/netI 0.0242
_diffrn_reflns_Laue_measured_fraction_full 1.000
_diffrn_reflns_Laue_measured_fraction_max 0.999
_diffrn_reflns_limit_h_max 56
_diffrn_reflns_limit_h_min -57
_diffrn_reflns_limit_k_max 57
_diffrn_reflns_limit_k_min -57
_diffrn_reflns_limit_l_max 56
_diffrn_reflns_limit_l_min -56
_diffrn_reflns_number 159256
_diffrn_reflns_point_group_measured_fraction_full 1.000
_diffrn_reflns_point_group_measured_fraction_max 0.999
_diffrn_reflns_theta_full 32.480
_diffrn_reflns_theta_max 33.993
_diffrn_reflns_theta_min 0.963
_diffrn_source synchrotron
_diffrn_source_type 'BESSY BL MX-14.3'
_exptl_absorpt_coefficient_mu 0.511
_exptl_crystal_colour green
_exptl_crystal_density_diffrn 0.341
_exptl_crystal_description cube
_exptl_crystal_F_000 10176
_exptl_crystal_size_max 0.04
_exptl_crystal_size_mid 0.04
_exptl_crystal_size_min 0.04
_refine_diff_density_max 1.603
_refine_diff_density_min -0.443
_refine_diff_density_rms 0.069
_refine_ls_extinction_method none
_refine_ls_goodness_of_fit_ref 1.148
_refine_ls_hydrogen_treatment constr
_refine_ls_matrix_type full
_refine_ls_number_parameters 145
_refine_ls_number_reflns 4827
_refine_ls_number_restraints 86
_refine_ls_restrained_S_all 1.147
_refine_ls_R_factor_all 0.1070
_refine_ls_R_factor_gt 0.0809
_refine_ls_shift/su_max 0.141
_refine_ls_shift/su_mean 0.007
_refine_ls_structure_factor_coef Fsqd
_refine_ls_weighting_details 'w=1/[\s^2^(Fo^2^)+(0.2000P)^2^] where P=(Fo^2^+2Fc^2^)/3'
_refine_ls_weighting_scheme calc
_refine_ls_wR_factor_gt 0.2426
_refine_ls_wR_factor_ref 0.2888
_reflns_Friedel_coverage 0.000
_reflns_number_gt 3458
_reflns_number_total 4827
_reflns_threshold_expression 'I > 2\s(I)'
_cod_data_source_file cm1c01804_si_002.cif
_cod_data_source_block DUT-140Cu
_cod_original_cell_volume 98227(34)
_cod_database_code 4004045
_shelx_shelxl_version_number 2018/3
_shelx_space_group_comment
;
The symmetry employed for this shelxl refinement is uniquely defined
by the following loop, which should always be used as a source of
symmetry information in preference to the above space-group names.
They are only intended as comments.
;

loop_
_space_group_symop_operation_xyz
'x, y, z'
'-x, -y, z'
'-x, y, -z'
'x, -y, -z'
'z, x, y'
'z, -x, -y'
'-z, -x, y'
'-z, x, -y'
'y, z, x'
'-y, z, -x'
'y, -z, -x'
'-y, -z, x'
'y, x, -z'
'-y, -x, -z'
'y, -x, z'
'-y, x, z'
'x, z, -y'
'-x, z, y'
'-x, -z, -y'
'x, -z, y'
'z, y, -x'
'z, -y, x'
'-z, y, x'
'-z, -y, -x'
'x, y+1/2, z+1/2'
'-x, -y+1/2, z+1/2'
'-x, y+1/2, -z+1/2'
'x, -y+1/2, -z+1/2'
'z, x+1/2, y+1/2'
'z, -x+1/2, -y+1/2'
'-z, -x+1/2, y+1/2'
'-z, x+1/2, -y+1/2'
'y, z+1/2, x+1/2'
'-y, z+1/2, -x+1/2'
'y, -z+1/2, -x+1/2'
'-y, -z+1/2, x+1/2'
'y, x+1/2, -z+1/2'
'-y, -x+1/2, -z+1/2'
'y, -x+1/2, z+1/2'
'-y, x+1/2, z+1/2'
'x, z+1/2, -y+1/2'
'-x, z+1/2, y+1/2'
'-x, -z+1/2, -y+1/2'
'x, -z+1/2, y+1/2'
'z, y+1/2, -x+1/2'
'z, -y+1/2, x+1/2'
'-z, y+1/2, x+1/2'
'-z, -y+1/2, -x+1/2'
'x+1/2, y, z+1/2'
'-x+1/2, -y, z+1/2'
'-x+1/2, y, -z+1/2'
'x+1/2, -y, -z+1/2'
'z+1/2, x, y+1/2'
'z+1/2, -x, -y+1/2'
'-z+1/2, -x, y+1/2'
'-z+1/2, x, -y+1/2'
'y+1/2, z, x+1/2'
'-y+1/2, z, -x+1/2'
'y+1/2, -z, -x+1/2'
'-y+1/2, -z, x+1/2'
'y+1/2, x, -z+1/2'
'-y+1/2, -x, -z+1/2'
'y+1/2, -x, z+1/2'
'-y+1/2, x, z+1/2'
'x+1/2, z, -y+1/2'
'-x+1/2, z, y+1/2'
'-x+1/2, -z, -y+1/2'
'x+1/2, -z, y+1/2'
'z+1/2, y, -x+1/2'
'z+1/2, -y, x+1/2'
'-z+1/2, y, x+1/2'
'-z+1/2, -y, -x+1/2'
'x+1/2, y+1/2, z'
'-x+1/2, -y+1/2, z'
'-x+1/2, y+1/2, -z'
'x+1/2, -y+1/2, -z'
'z+1/2, x+1/2, y'
'z+1/2, -x+1/2, -y'
'-z+1/2, -x+1/2, y'
'-z+1/2, x+1/2, -y'
'y+1/2, z+1/2, x'
'-y+1/2, z+1/2, -x'
'y+1/2, -z+1/2, -x'
'-y+1/2, -z+1/2, x'
'y+1/2, x+1/2, -z'
'-y+1/2, -x+1/2, -z'
'y+1/2, -x+1/2, z'
'-y+1/2, x+1/2, z'
'x+1/2, z+1/2, -y'
'-x+1/2, z+1/2, y'
'-x+1/2, -z+1/2, -y'
'x+1/2, -z+1/2, y'
'z+1/2, y+1/2, -x'
'z+1/2, -y+1/2, x'
'-z+1/2, y+1/2, x'
'-z+1/2, -y+1/2, -x'
'-x, -y, -z'
'x, y, -z'
'x, -y, z'
'-x, y, z'
'-z, -x, -y'
'-z, x, y'
'z, x, -y'
'z, -x, y'
'-y, -z, -x'
'y, -z, x'
'-y, z, x'
'y, z, -x'
'-y, -x, z'
'y, x, z'
'-y, x, -z'
'y, -x, -z'
'-x, -z, y'
'x, -z, -y'
'x, z, y'
'-x, z, -y'
'-z, -y, x'
'-z, y, -x'
'z, -y, -x'
'z, y, x'
'-x, -y+1/2, -z+1/2'
'x, y+1/2, -z+1/2'
'x, -y+1/2, z+1/2'
'-x, y+1/2, z+1/2'
'-z, -x+1/2, -y+1/2'
'-z, x+1/2, y+1/2'
'z, x+1/2, -y+1/2'
'z, -x+1/2, y+1/2'
'-y, -z+1/2, -x+1/2'
'y, -z+1/2, x+1/2'
'-y, z+1/2, x+1/2'
'y, z+1/2, -x+1/2'
'-y, -x+1/2, z+1/2'
'y, x+1/2, z+1/2'
'-y, x+1/2, -z+1/2'
'y, -x+1/2, -z+1/2'
'-x, -z+1/2, y+1/2'
'x, -z+1/2, -y+1/2'
'x, z+1/2, y+1/2'
'-x, z+1/2, -y+1/2'
'-z, -y+1/2, x+1/2'
'-z, y+1/2, -x+1/2'
'z, -y+1/2, -x+1/2'
'z, y+1/2, x+1/2'
'-x+1/2, -y, -z+1/2'
'x+1/2, y, -z+1/2'
'x+1/2, -y, z+1/2'
'-x+1/2, y, z+1/2'
'-z+1/2, -x, -y+1/2'
'-z+1/2, x, y+1/2'
'z+1/2, x, -y+1/2'
'z+1/2, -x, y+1/2'
'-y+1/2, -z, -x+1/2'
'y+1/2, -z, x+1/2'
'-y+1/2, z, x+1/2'
'y+1/2, z, -x+1/2'
'-y+1/2, -x, z+1/2'
'y+1/2, x, z+1/2'
'-y+1/2, x, -z+1/2'
'y+1/2, -x, -z+1/2'
'-x+1/2, -z, y+1/2'
'x+1/2, -z, -y+1/2'
'x+1/2, z, y+1/2'
'-x+1/2, z, -y+1/2'
'-z+1/2, -y, x+1/2'
'-z+1/2, y, -x+1/2'
'z+1/2, -y, -x+1/2'
'z+1/2, y, x+1/2'
'-x+1/2, -y+1/2, -z'
'x+1/2, y+1/2, -z'
'x+1/2, -y+1/2, z'
'-x+1/2, y+1/2, z'
'-z+1/2, -x+1/2, -y'
'-z+1/2, x+1/2, y'
'z+1/2, x+1/2, -y'
'z+1/2, -x+1/2, y'
'-y+1/2, -z+1/2, -x'
'y+1/2, -z+1/2, x'
'-y+1/2, z+1/2, x'
'y+1/2, z+1/2, -x'
'-y+1/2, -x+1/2, z'
'y+1/2, x+1/2, z'
'-y+1/2, x+1/2, -z'
'y+1/2, -x+1/2, -z'
'-x+1/2, -z+1/2, y'
'x+1/2, -z+1/2, -y'
'x+1/2, z+1/2, y'
'-x+1/2, z+1/2, -y'
'-z+1/2, -y+1/2, x'
'-z+1/2, y+1/2, -x'
'z+1/2, -y+1/2, -x'
'z+1/2, y+1/2, x'

loop_
_atom_site_label
_atom_site_type_symbol
_atom_site_fract_x
_atom_site_fract_y
_atom_site_fract_z
_atom_site_U_iso_or_equiv
_atom_site_adp_type
_atom_site_occupancy
_atom_site_site_symmetry_order
_atom_site_calc_flag
_atom_site_refinement_flags_posn
_atom_site_refinement_flags_adp
_atom_site_refinement_flags_occupancy
_atom_site_disorder_assembly
_atom_site_disorder_group
Cu1 Cu 0.500000 0.500000 0.34931(2) 0.0686(3) Uani 1 8 d S T P . .
Cu2 Cu 0.500000 0.500000 0.29228(2) 0.0844(3) Uani 1 8 d S T P . .
O1 O 0.45783(6) 0.500000 0.34487(5) 0.0897(7) Uani 1 2 d S T P . .
O2 O 0.45780(7) 0.500000 0.29654(5) 0.1121(9) Uani 1 2 d S T P . .
O3 O 0.500000 0.500000 0.39601(10) 0.1151(18) Uani 1 8 d S T P . .
O4 O 0.500000 0.500000 0.24514(12) 0.169(3) Uani 1 8 d S T P . .
C1 C 0.44542(8) 0.500000 0.32062(7) 0.0958(10) Uani 1 2 d S T P . .
C2 C 0.41301(9) 0.500000 0.32058(7) 0.1140(14) Uani 1 2 d S T P . .
C3 C 0.39761(9) 0.500000 0.34642(8) 0.1064(13) Uani 1 2 d S T P . .
H3A H 0.407382 0.500000 0.364044 0.128 Uiso 1 2 calc R U P . .
C4 C 0.36808(9) 0.500000 0.34581(8) 0.1281(19) Uani 1 2 d S T P . .
N1 N 0.32404(15) 0.5096(3) 0.32414(17) 0.157(3) Uani 0.25 1 d D U P A -1
C5 C 0.35363(12) 0.5077(3) 0.31896(10) 0.122(6) Uani 0.5 1 d D . P A -1
C6 C 0.36879(14) 0.5092(3) 0.29306(11) 0.149(7) Uani 0.5 1 d D . P A -1
H6A H 0.359997 0.514979 0.275886 0.178 Uiso 0.5 1 calc R U P A -1
C7 C 0.39789(14) 0.5015(9) 0.29425(12) 0.164(4) Uani 0.5 1 d D . P A -1
H7A H 0.407596 0.497146 0.277121 0.196 Uiso 0.5 1 calc R U P A -1
C8 C 0.30477(17) 0.5145(2) 0.30136(17) 0.162(3) Uani 0.25 1 d DG U P A -1
C9 C 0.28282(17) 0.4948(2) 0.29540(15) 0.166(3) Uani 0.25 1 d G U P A -1
H9A H 0.281378 0.477786 0.306136 0.199 Uiso 0.25 1 calc R U P A -1
C10 C 0.26303(12) 0.5004(2) 0.27340(14) 0.167(3) Uani 0.25 1 d DG U P A -1
C11 C 0.26519(16) 0.5258(2) 0.25736(16) 0.166(3) Uani 0.25 1 d G U P A -1
C12 C 0.28714(19) 0.5456(2) 0.26332(18) 0.168(3) Uani 0.25 1 d G U P A -1
H12A H 0.288583 0.562602 0.252588 0.202 Uiso 0.25 1 calc R U P A -1
C13 C 0.30693(15) 0.53995(19) 0.28532(18) 0.167(3) Uani 0.25 1 d G U P A -1
H13A H 0.321614 0.553169 0.289307 0.201 Uiso 0.25 1 calc R U P A -1
C14 C 0.23898(18) 0.4871(3) 0.26102(19) 0.177(4) Uani 0.125 1 d D U P A -1
O5 O 0.2268(4) 0.4625(3) 0.2673(4) 0.197(5) Uani 0.125 1 d D U P A -1

loop_
_atom_site_aniso_label
_atom_site_aniso_U_11
_atom_site_aniso_U_22
_atom_site_aniso_U_33
_atom_site_aniso_U_23
_atom_site_aniso_U_13
_atom_site_aniso_U_12
Cu1 0.0790(4) 0.0790(4) 0.0477(4) 0.000 0.000 0.000
Cu2 0.1030(5) 0.1030(5) 0.0472(4) 0.000 0.000 0.000
O1 0.0777(14) 0.1263(19) 0.0653(12) 0.000 -0.0090(10) 0.000
O2 0.0990(18) 0.173(3) 0.0641(13) 0.000 -0.0037(12) 0.000
O3 0.145(3) 0.145(3) 0.055(2) 0.000 0.000 0.000
O4 0.227(5) 0.227(5) 0.053(3) 0.000 0.000 0.000
C1 0.095(2) 0.118(3) 0.074(2) 0.000 -0.0088(17) 0.000
C2 0.094(3) 0.182(5) 0.067(2) 0.000 -0.0209(17) 0.000
C3 0.082(2) 0.168(4) 0.0685(19) 0.000 -0.0237(16) 0.000
C4 0.079(2) 0.234(6) 0.071(2) 0.000 -0.0243(17) 0.000
N1 0.088(5) 0.305(10) 0.079(5) 0.009(6) -0.029(2) -0.009(7)
C5 0.095(3) 0.192(17) 0.077(3) 0.008(4) -0.023(2) -0.005(4)
C6 0.109(4) 0.26(2) 0.078(3) 0.007(5) -0.032(3) 0.009(6)
C7 0.105(4) 0.312(11) 0.074(3) 0.01(3) -0.015(2) -0.01(3)
C8 0.097(4) 0.303(9) 0.087(4) 0.009(5) -0.038(3) -0.012(6)
C9 0.102(4) 0.302(9) 0.093(4) 0.010(6) -0.037(3) -0.015(6)
C10 0.103(4) 0.302(9) 0.095(4) 0.011(6) -0.044(3) -0.019(6)
C11 0.103(4) 0.300(9) 0.094(4) 0.009(6) -0.042(4) -0.017(5)
C12 0.108(4) 0.299(9) 0.098(4) 0.010(5) -0.045(4) -0.014(5)
C13 0.104(4) 0.301(9) 0.097(4) 0.009(5) -0.044(4) -0.013(6)
C14 0.116(6) 0.307(10) 0.110(6) 0.016(7) -0.048(4) -0.027(6)
O5 0.140(10) 0.315(12) 0.135(10) 0.024(10) -0.082(9) -0.041(8)

loop_
_atom_type_symbol
_atom_type_description
_atom_type_scat_dispersion_real
_atom_type_scat_dispersion_imag
_atom_type_scat_source
C C 0.0060 0.0030 'International Tables Vol C Tables 4.2.6.8 and 6.1.1.4'
H H 0.0000 0.0000 'International Tables Vol C Tables 4.2.6.8 and 6.1.1.4'
N N 0.0110 0.0060 'International Tables Vol C Tables 4.2.6.8 and 6.1.1.4'
O O 0.0180 0.0100 'International Tables Vol C Tables 4.2.6.8 and 6.1.1.4'
Cu Cu 0.1490 1.8970 'International Tables Vol C Tables 4.2.6.8 and 6.1.1.4'

loop_
_geom_angle_atom_site_label_1
_geom_angle_atom_site_label_2
_geom_angle_atom_site_label_3
_geom_angle
_geom_angle_site_symmetry_1
_geom_angle_site_symmetry_3
_geom_angle_publ_flag
O1 Cu1 O1 167.99(13) 110 109_665 ?
O1 Cu1 O1 89.373(14) 110 2_665 ?
O1 Cu1 O1 89.373(14) 109_665 2_665 ?
O1 Cu1 O1 89.374(14) 110 . ?
O1 Cu1 O1 89.374(14) 109_665 . ?
O1 Cu1 O1 168.00(13) 2_665 . ?
O1 Cu1 O3 96.00(7) 110 . ?
O1 Cu1 O3 96.00(7) 109_665 . ?
O1 Cu1 O3 96.00(7) 2_665 . ?
O1 Cu1 O3 96.00(7) . . ?
O1 Cu1 Cu2 84.00(7) 110 . ?
O1 Cu1 Cu2 84.00(7) 109_665 . ?
O1 Cu1 Cu2 84.00(7) 2_665 . ?
O1 Cu1 Cu2 84.00(7) . . ?
O3 Cu1 Cu2 180.0 . . ?
O2 Cu2 O2 89.421(15) . 109_665 ?
O2 Cu2 O2 168.46(15) . 2_665 ?
O2 Cu2 O2 89.421(15) 109_665 2_665 ?
O2 Cu2 O2 89.421(15) . 110 ?
O2 Cu2 O2 168.46(15) 109_665 110 ?
O2 Cu2 O2 89.421(15) 2_665 110 ?
O2 Cu2 O4 95.77(7) . . ?
O2 Cu2 O4 95.77(7) 109_665 . ?
O2 Cu2 O4 95.77(7) 2_665 . ?
O2 Cu2 O4 95.77(7) 110 . ?
O2 Cu2 Cu1 84.23(7) . . ?
O2 Cu2 Cu1 84.23(7) 109_665 . ?
O2 Cu2 Cu1 84.23(7) 2_665 . ?
O2 Cu2 Cu1 84.23(7) 110 . ?
O4 Cu2 Cu1 180.0 . . ?
C1 O1 Cu1 123.1(2) . . ?
C1 O2 Cu2 123.0(3) . . ?
O2 C1 O1 125.7(4) . . ?
O2 C1 C2 117.2(3) . . ?
O1 C1 C2 117.1(3) . . ?
C3 C2 C7 119.3(4) . . ?
C3 C2 C1 120.7(3) . . ?
C7 C2 C1 119.9(4) . . ?
C4 C3 C2 119.6(3) . . ?
C4 C3 H3A 120.2 . . ?
C2 C3 H3A 120.2 . . ?
C3 C4 C5 118.5(4) . . ?
C3 C4 C4 133.8(2) . 22_565 ?
C5 C4 C4 106.2(3) . 22_565 ?
C5 N1 C8 120.5(8) . . ?
C6 C5 N1 129.9(6) . . ?
C6 C5 C4 121.1(5) . . ?
N1 C5 C4 108.7(5) . . ?
C5 C6 C7 116.2(6) . . ?
C5 C6 H6A 121.9 . . ?
C7 C6 H6A 121.9 . . ?
C6 C7 C2 121.8(7) . . ?
C6 C7 H7A 119.1 . . ?
C2 C7 H7A 119.1 . . ?
C9 C8 C13 120.0 . . ?
C9 C8 N1 120.4(8) . . ?
C13 C8 N1 119.5(8) . . ?
C8 C9 C10 120.0 . . ?
C8 C9 H9A 120.0 . . ?
C10 C9 H9A 120.0 . . ?
C11 C10 C9 120.0 . . ?
C11 C10 C14 102.2(5) . . ?
C9 C10 C14 137.8(5) . . ?
C10 C11 C12 120.0 . . ?
C11 C12 C13 120.0 . . ?
C11 C12 H12A 120.0 . . ?
C13 C12 H12A 120.0 . . ?
C12 C13 C8 120.0 . . ?
C12 C13 H13A 120.0 . . ?
C8 C13 H13A 120.0 . . ?
O5 C14 C10 129.7(13) . . ?

loop_
_geom_bond_atom_site_label_1
_geom_bond_atom_site_label_2
_geom_bond_distance
_geom_bond_site_symmetry_2
_geom_bond_publ_flag
Cu1 O1 1.956(3) 110 ?
Cu1 O1 1.956(3) 109_665 ?
Cu1 O1 1.956(3) 2_665 ?
Cu1 O1 1.956(3) . ?
Cu1 O3 2.155(5) . ?
Cu1 Cu2 2.6314(10) . ?
Cu2 O2 1.957(3) . ?
Cu2 O2 1.957(3) 109_665 ?
Cu2 O2 1.957(3) 2_665 ?
Cu2 O2 1.957(3) 110 ?
Cu2 O4 2.175(6) . ?
O1 C1 1.257(4) . ?
O2 C1 1.249(4) . ?
C1 C2 1.496(5) . ?
C2 C3 1.388(5) . ?
C2 C7 1.403(6) . ?
C3 C4 1.363(5) . ?
C3 H3A 0.9300 . ?
C4 C5 1.451(6) . ?
C4 C4 1.453(8) 22_565 ?
N1 C5 1.389(5) . ?
N1 C8 1.395(4) . ?
C5 C6 1.386(4) . ?
C6 C7 1.390(5) . ?
C6 H6A 0.9300 . ?
C7 H7A 0.9300 . ?
C8 C9 1.3900 . ?
C8 C13 1.3900 . ?
C9 C10 1.3900 . ?
C9 H9A 0.9300 . ?
C10 C11 1.3900 . ?
C10 C14 1.392(5) . ?
C11 C12 1.3900 . ?
C12 C13 1.3900 . ?
C12 H12A 0.9300 . ?
C13 H13A 0.9300 . ?
C14 O5 1.299(5) . ?
